data_1512904
loop_
_publ_author_name
'Timothy J. Boyle'
'Louis J. Tribby'
'Todd M. Alam'
'Scott D. Bunge'
'Gregory P. Holland'

_publ_section_title
;
 Catechol derivatives of Group 4 and 5 compounds
;
_journal_issue 10
_journal_name_full Polyhedron
_journal_page_first 1143
_journal_page_last 1152
_journal_paper_doi 10.1016/j.poly.2005.03.055
_journal_volume 24
_journal_year 2005
_chemical_formula_sum 'C28 H22 N2 O6 Ta'
_chemical_formula_weight 663.43
_chemical_name_common '(5) [Ta(cat)3(py)]'
_chemical_name_systematic
; 
 ? 
;
_space_group_IT_number 2
_symmetry_cell_setting triclinic
_symmetry_space_group_name_Hall '-P 1'
_symmetry_space_group_name_H-M 'P -1'
_atom_sites_solution_hydrogens geom
_atom_sites_solution_primary direct
_atom_sites_solution_secondary difmap
_audit_creation_method SHELXL-97
_cell_angle_alpha 105.338(2)
_cell_angle_beta 92.582(2)
_cell_angle_gamma 95.276(2)
_cell_formula_units_Z 4
_cell_length_a 10.5834(15)
_cell_length_b 11.7465(16)
_cell_length_c 20.504(3)
_cell_measurement_reflns_used 856
_cell_measurement_temperature 273(2)
_cell_measurement_theta_max 22.24
_cell_measurement_theta_min 2.35
_cell_volume 2441.4(6)
_computing_cell_refinement 'Bruker SMART'
_computing_data_collection 'Bruker SMART'
_computing_data_reduction 'Bruker SAINT'
_computing_molecular_graphics 'Bruker SHELXTL'
_computing_publication_material 'Bruker SHELXTL'
_computing_structure_refinement 'SHELXL-97 (Sheldrick, 1997)'
_computing_structure_solution 'SHELXS-97 (Sheldrick, 1990)'
_diffrn_ambient_temperature 273(2)
_diffrn_measured_fraction_theta_full 0.971
_diffrn_measured_fraction_theta_max 0.971
_diffrn_measurement_device_type 'CCD area detector'
_diffrn_measurement_method 'phi and omega scans'
_diffrn_radiation_monochromator graphite
_diffrn_radiation_source 'fine-focus sealed tube'
_diffrn_radiation_type MoK\a
_diffrn_radiation_wavelength 0.71073
_diffrn_reflns_av_R_equivalents 0.0386
_diffrn_reflns_av_sigmaI/netI 0.0574
_diffrn_reflns_limit_h_max 11
_diffrn_reflns_limit_h_min -11
_diffrn_reflns_limit_k_max 13
_diffrn_reflns_limit_k_min -13
_diffrn_reflns_limit_l_max 22
_diffrn_reflns_limit_l_min -22
_diffrn_reflns_number 14405
_diffrn_reflns_theta_full 23.28
_diffrn_reflns_theta_max 23.28
_diffrn_reflns_theta_min 1.03
_exptl_absorpt_coefficient_mu 4.550
_exptl_absorpt_correction_T_max 0.8045
_exptl_absorpt_correction_T_min 0.4631
_exptl_absorpt_correction_type multi-scan
_exptl_absorpt_process_details SADABS
_exptl_crystal_colour colorless
_exptl_crystal_density_diffrn 1.805
_exptl_crystal_density_meas ?
_exptl_crystal_density_method 'not measured'
_exptl_crystal_description fiber
_exptl_crystal_F_000 1300
_exptl_crystal_size_max 0.20
_exptl_crystal_size_mid 0.08
_exptl_crystal_size_min 0.05
_refine_diff_density_max 1.364
_refine_diff_density_min -0.574
_refine_diff_density_rms 0.131
_refine_ls_extinction_method none
_refine_ls_goodness_of_fit_ref 1.073
_refine_ls_hydrogen_treatment mixed
_refine_ls_matrix_type full
_refine_ls_number_parameters 667
_refine_ls_number_reflns 6833
_refine_ls_number_restraints 0
_refine_ls_restrained_S_all 1.073
_refine_ls_R_factor_all 0.0527
_refine_ls_R_factor_gt 0.0396
_refine_ls_shift/su_max 0.001
_refine_ls_shift/su_mean 0.000
_refine_ls_structure_factor_coef Fsqd
_refine_ls_weighting_details 'calc w=1/[\s^2^(Fo^2^)+(0.0329P)^2^+3.9765P] where P=(Fo^2^+2Fc^2^)/3'
_refine_ls_weighting_scheme calc
_refine_ls_wR_factor_gt 0.0802
_refine_ls_wR_factor_ref 0.0863
_reflns_number_gt 5712
_reflns_number_total 6833
_reflns_threshold_expression >2sigma(I)
_cod_data_source_file 2005-1143.cif
_cod_data_source_block jan152ss
_cod_depositor_comments
;
The following automatic conversions were performed:

'_symmetry_cell_setting' value 'Triclinic' changed to 'triclinic'
according to the built-in table from CIF Core dictionary named
'cif_core.dic' version 2.4.1 from
2010-06-29.

'_exptl_absorpt_correction_type' value 'MULTI-SCAN'
changed to 'multi-scan' according to the built-in table from CIF Core
dictionary named 'cif_core.dic' version 2.4.1 from 2010-06-29.

Automatic conversion script
Id: cif_fix_values 1891 2012-01-12 08:04:46Z andrius 

The following automatic conversions were performed:

'_exptl_crystal_density_meas' value 'not measured' was changed to '?'
- the value is perceived as not measured.

Automatic conversion script
Id: cif_fix_values 3008 2015-01-20 13:52:24Z robertas 
;
_cod_original_sg_symbol_H-M P-1
_cod_database_code 1512904

loop_
_symmetry_equiv_pos_as_xyz
'x, y, z'
'-x, -y, -z'

loop_
_atom_site_label
_atom_site_type_symbol
_atom_site_fract_x
_atom_site_fract_y
_atom_site_fract_z
_atom_site_U_iso_or_equiv
_atom_site_adp_type
_atom_site_occupancy
_atom_site_symmetry_multiplicity
_atom_site_calc_flag
_atom_site_refinement_flags
Ta1 Ta 0.67717(3) 0.70196(3) 0.092419(16) 0.02547(11) Uani 1 1 d .
Ta2 Ta 0.34376(3) 0.17979(3) 0.376145(15) 0.02200(11) Uani 1 1 d .
O1 O 0.4002(4) 0.3392(5) 0.3607(2) 0.0272(13) Uani 1 1 d .
O2 O 0.1863(5) 0.2281(5) 0.3362(3) 0.0275(13) Uani 1 1 d .
O3 O 0.2349(5) 0.0810(5) 0.4235(3) 0.0301(13) Uani 1 1 d .
O4 O 0.2906(5) 0.0301(5) 0.3029(2) 0.0274(13) Uani 1 1 d .
O5 O 0.5053(4) 0.1441(4) 0.3229(2) 0.0253(12) Uani 1 1 d .
O6 O 0.4827(5) 0.1911(5) 0.4481(2) 0.0283(13) Uani 1 1 d .
O7 O 0.7653(5) 0.8210(5) 0.0497(3) 0.0311(13) Uani 1 1 d .
O8 O 0.7945(5) 0.8103(5) 0.1690(2) 0.0295(13) Uani 1 1 d .
O9 O 0.7734(5) 0.5694(5) 0.1064(3) 0.0297(13) Uani 1 1 d .
O10 O 0.5834(5) 0.6397(5) 0.1630(3) 0.0314(13) Uani 1 1 d .
O11 O 0.5200(5) 0.6629(4) 0.0313(2) 0.0283(13) Uani 1 1 d .
O12 O 0.5625(5) 0.8344(5) 0.1355(3) 0.0290(13) Uani 1 1 d .
C1 C 0.3089(7) 0.4071(7) 0.3499(4) 0.0259(19) Uani 1 1 d .
C2 C 0.3240(7) 0.5256(7) 0.3520(4) 0.029(2) Uani 1 1 d .
H2 H 0.4040 0.5687 0.3625 0.035 Uiso 1 1 calc R
C3 C 0.2189(8) 0.5803(7) 0.3384(4) 0.034(2) Uani 1 1 d .
H3 H 0.2282 0.6602 0.3394 0.041 Uiso 1 1 calc R
C4 C 0.0999(8) 0.5156(8) 0.3234(4) 0.037(2) Uani 1 1 d .
H4 H 0.0302 0.5528 0.3138 0.045 Uiso 1 1 calc R
C5 C 0.0827(7) 0.3966(7) 0.3223(4) 0.030(2) Uani 1 1 d .
H5 H 0.0025 0.3540 0.3126 0.036 Uiso 1 1 calc R
C6 C 0.1873(7) 0.3431(7) 0.3361(4) 0.0244(19) Uani 1 1 d .
C7 C 0.1647(7) -0.0160(7) 0.3834(4) 0.0276(19) Uani 1 1 d .
C8 C 0.0728(7) -0.0867(7) 0.4041(4) 0.032(2) Uani 1 1 d .
H8 H 0.0538 -0.0689 0.4493 0.038 Uiso 1 1 calc R
C9 C 0.0084(8) -0.1847(7) 0.3572(5) 0.038(2) Uani 1 1 d .
H9 H -0.0542 -0.2322 0.3711 0.045 Uiso 1 1 calc R
C10 C 0.0362(7) -0.2120(7) 0.2909(5) 0.035(2) Uani 1 1 d .
H10 H -0.0080 -0.2778 0.2599 0.042 Uiso 1 1 calc R
C11 C 0.1302(7) -0.1422(7) 0.2691(4) 0.032(2) Uani 1 1 d .
H11 H 0.1493 -0.1615 0.2239 0.039 Uiso 1 1 calc R
C12 C 0.1942(7) -0.0447(7) 0.3151(4) 0.0257(19) Uani 1 1 d .
C13 C 0.6171(7) 0.1631(7) 0.3612(4) 0.0229(18) Uani 1 1 d .
C14 C 0.7358(7) 0.1549(7) 0.3356(4) 0.032(2) Uani 1 1 d .
H14 H 0.7445 0.1387 0.2892 0.038 Uiso 1 1 calc R
C15 C 0.8421(7) 0.1718(7) 0.3814(4) 0.031(2) Uani 1 1 d .
H15 H 0.9225 0.1665 0.3651 0.038 Uiso 1 1 calc R
C16 C 0.8298(7) 0.1961(7) 0.4505(4) 0.035(2) Uani 1 1 d .
H16 H 0.9014 0.2064 0.4803 0.042 Uiso 1 1 calc R
C17 C 0.7090(7) 0.2052(7) 0.4751(4) 0.031(2) Uani 1 1 d .
H17 H 0.6997 0.2232 0.5215 0.037 Uiso 1 1 calc R
C18 C 0.6049(7) 0.1875(7) 0.4304(4) 0.0289(19) Uani 1 1 d .
C19 C 0.3650(8) 0.3988(7) 0.5107(4) 0.031(2) Uani 1 1 d .
H19 H 0.4511 0.3960 0.5040 0.037 Uiso 1 1 calc R
C20 C 0.3307(8) 0.4893(8) 0.5612(4) 0.038(2) Uani 1 1 d .
H20 H 0.3917 0.5469 0.5878 0.046 Uiso 1 1 calc R
C21 C 0.2033(8) 0.4933(7) 0.5719(4) 0.039(2) Uani 1 1 d .
H21 H 0.1765 0.5547 0.6054 0.047 Uiso 1 1 calc R
C22 C 0.1177(8) 0.4061(8) 0.5328(4) 0.038(2) Uani 1 1 d .
H22 H 0.0316 0.4061 0.5399 0.045 Uiso 1 1 calc R
C23 C 0.1588(7) 0.3184(7) 0.4828(4) 0.030(2) Uani 1 1 d .
H23 H 0.0990 0.2594 0.4564 0.036 Uiso 1 1 calc R
C24 C 0.8321(7) 0.9189(7) 0.0926(4) 0.0276(19) Uani 1 1 d .
C25 C 0.8835(8) 1.0153(7) 0.0727(4) 0.036(2) Uani 1 1 d .
H25 H 0.8716 1.0185 0.0280 0.044 Uiso 1 1 calc R
C26 C 0.9537(8) 1.1077(8) 0.1213(5) 0.041(2) Uani 1 1 d .
H26 H 0.9895 1.1740 0.1093 0.049 Uiso 1 1 calc R
C27 C 0.9703(8) 1.1009(8) 0.1871(4) 0.039(2) Uani 1 1 d .
H27 H 1.0173 1.1633 0.2191 0.047 Uiso 1 1 calc R
C28 C 0.9193(7) 1.0044(7) 0.2067(4) 0.030(2) Uani 1 1 d .
H28 H 0.9322 1.0009 0.2513 0.036 Uiso 1 1 calc R
C29 C 0.8488(7) 0.9127(7) 0.1591(4) 0.0261(19) Uani 1 1 d .
C30 C 0.7450(8) 0.5207(7) 0.1576(4) 0.031(2) Uani 1 1 d .
C31 C 0.8068(7) 0.4347(8) 0.1767(4) 0.038(2) Uani 1 1 d .
H31 H 0.8795 0.4088 0.1562 0.045 Uiso 1 1 calc R
C32 C 0.7579(8) 0.3871(8) 0.2276(4) 0.039(2) Uani 1 1 d .
H32 H 0.7983 0.3295 0.2414 0.046 Uiso 1 1 calc R
C33 C 0.6496(9) 0.4265(8) 0.2570(4) 0.042(2) Uani 1 1 d .
H33 H 0.6170 0.3940 0.2903 0.051 Uiso 1 1 calc R
C34 C 0.5889(8) 0.5125(8) 0.2383(4) 0.038(2) Uani 1 1 d .
H34 H 0.5172 0.5397 0.2592 0.046 Uiso 1 1 calc R
C35 C 0.6358(8) 0.5573(7) 0.1884(4) 0.030(2) Uani 1 1 d .
C36 C 0.4179(7) 0.7250(7) 0.0483(4) 0.0256(19) Uani 1 1 d .
C37 C 0.3018(7) 0.7019(7) 0.0110(4) 0.029(2) Uani 1 1 d .
H37 H 0.2880 0.6411 -0.0290 0.035 Uiso 1 1 calc R
C38 C 0.2070(8) 0.7722(8) 0.0351(4) 0.035(2) Uani 1 1 d .
H38 H 0.1286 0.7590 0.0104 0.042 Uiso 1 1 calc R
C39 C 0.2261(8) 0.8621(7) 0.0952(4) 0.035(2) Uani 1 1 d .
H39 H 0.1613 0.9085 0.1106 0.042 Uiso 1 1 calc R
C40 C 0.3423(8) 0.8820(7) 0.1319(4) 0.033(2) Uani 1 1 d .
H40 H 0.3544 0.9393 0.1734 0.040 Uiso 1 1 calc R
C41 C 0.4412(7) 0.8172(7) 0.1072(4) 0.0246(18) Uani 1 1 d .
C42 C 0.8670(8) 0.5963(8) -0.0157(4) 0.038(2) Uani 1 1 d .
H42 H 0.9197 0.6348 0.0228 0.045 Uiso 1 1 calc R
C43 C 0.9220(8) 0.5400(9) -0.0726(5) 0.045(2) Uani 1 1 d .
H43 H 1.0099 0.5412 -0.0728 0.054 Uiso 1 1 calc R
C44 C 0.8451(9) 0.4816(8) -0.1297(5) 0.048(3) Uani 1 1 d .
H44 H 0.8803 0.4430 -0.1692 0.058 Uiso 1 1 calc R
C45 C 0.7144(8) 0.4810(8) -0.1274(4) 0.040(2) Uani 1 1 d .
H45 H 0.6600 0.4411 -0.1650 0.048 Uiso 1 1 calc R
C46 C 0.6669(8) 0.5416(7) -0.0675(4) 0.032(2) Uani 1 1 d .
H46 H 0.5793 0.5421 -0.0660 0.039 Uiso 1 1 calc R
C47 C 0.3777(9) 0.1917(8) 0.1772(4) 0.042(2) Uani 1 1 d .
H47 H 0.3206 0.2180 0.2096 0.050 Uiso 1 1 calc R
C48 C 0.3488(9) 0.1894(9) 0.1109(5) 0.050(3) Uani 1 1 d .
H48 H 0.2723 0.2129 0.0977 0.060 Uiso 1 1 calc R
C49 C 0.4359(9) 0.1514(9) 0.0647(5) 0.050(3) Uani 1 1 d .
H49 H 0.4178 0.1467 0.0192 0.060 Uiso 1 1 calc R
C50 C 0.5491(9) 0.1204(9) 0.0852(5) 0.048(3) Uani 1 1 d .
H50 H 0.6096 0.0978 0.0541 0.058 Uiso 1 1 calc R
C51 C 0.5731(8) 0.1227(8) 0.1506(4) 0.040(2) Uani 1 1 d .
H51 H 0.6500 0.1007 0.1645 0.048 Uiso 1 1 calc R
C52 C 0.6999(8) 0.8595(8) 0.3189(5) 0.044(2) Uani 1 1 d .
H52 H 0.7791 0.8578 0.3010 0.053 Uiso 1 1 calc R
C53 C 0.6919(8) 0.8757(8) 0.3866(4) 0.042(2) Uani 1 1 d .
H53 H 0.7653 0.8843 0.4149 0.050 Uiso 1 1 calc R
C54 C 0.5747(9) 0.8793(8) 0.4128(4) 0.045(2) Uani 1 1 d .
H54 H 0.5675 0.8907 0.4591 0.053 Uiso 1 1 calc R
C55 C 0.4688(9) 0.8658(8) 0.3695(5) 0.047(3) Uani 1 1 d .
H55 H 0.3884 0.8681 0.3860 0.057 Uiso 1 1 calc R
C56 C 0.4826(9) 0.8489(8) 0.3024(5) 0.042(2) Uani 1 1 d .
H56 H 0.4105 0.8392 0.2731 0.050 Uiso 1 1 calc R
N1 N 0.2822(6) 0.3138(5) 0.4703(3) 0.0246(15) Uani 1 1 d .
N2 N 0.7405(6) 0.5988(6) -0.0124(3) 0.0271(16) Uani 1 1 d .
N3 N 0.4876(7) 0.1563(6) 0.1957(3) 0.0371(18) Uani 1 1 d .
N4 N 0.5944(7) 0.8458(6) 0.2777(3) 0.0372(18) Uani 1 1 d .

loop_
_atom_site_aniso_label
_atom_site_aniso_U_11
_atom_site_aniso_U_22
_atom_site_aniso_U_33
_atom_site_aniso_U_23
_atom_site_aniso_U_13
_atom_site_aniso_U_12
Ta1 0.0227(2) 0.0308(2) 0.0220(2) 0.00611(16) 0.00361(14) 0.00047(15)
Ta2 0.01788(19) 0.0295(2) 0.01821(19) 0.00517(15) 0.00295(13) 0.00368(14)
O1 0.019(3) 0.037(3) 0.026(3) 0.009(3) 0.003(2) 0.003(3)
O2 0.022(3) 0.027(3) 0.029(3) 0.000(2) -0.003(2) 0.002(2)
O3 0.028(3) 0.031(3) 0.031(3) 0.008(3) 0.006(3) 0.001(3)
O4 0.024(3) 0.032(3) 0.024(3) 0.003(2) 0.007(2) 0.004(2)
O5 0.021(3) 0.035(3) 0.021(3) 0.006(2) 0.003(2) 0.010(2)
O6 0.019(3) 0.048(4) 0.020(3) 0.011(3) 0.004(2) 0.008(3)
O7 0.030(3) 0.036(4) 0.028(3) 0.012(3) 0.000(3) 0.000(3)
O8 0.030(3) 0.035(4) 0.024(3) 0.011(3) -0.004(2) 0.002(3)
O9 0.032(3) 0.033(3) 0.026(3) 0.009(3) 0.009(2) 0.003(3)
O10 0.027(3) 0.036(4) 0.033(3) 0.012(3) 0.010(3) 0.001(3)
O11 0.028(3) 0.030(3) 0.024(3) 0.002(2) 0.002(2) 0.004(3)
O12 0.024(3) 0.030(3) 0.030(3) 0.003(3) 0.000(2) 0.005(2)
C1 0.031(5) 0.026(5) 0.021(4) 0.005(4) 0.011(4) 0.005(4)
C2 0.027(5) 0.033(5) 0.024(5) 0.003(4) 0.008(4) -0.006(4)
C3 0.044(6) 0.023(5) 0.038(5) 0.010(4) 0.011(4) 0.005(4)
C4 0.034(5) 0.037(6) 0.041(6) 0.007(4) 0.008(4) 0.016(4)
C5 0.026(5) 0.021(5) 0.038(5) -0.002(4) -0.002(4) 0.008(4)
C6 0.021(4) 0.032(5) 0.014(4) -0.004(3) 0.002(3) 0.005(4)
C7 0.025(5) 0.029(5) 0.033(5) 0.011(4) 0.009(4) 0.010(4)
C8 0.029(5) 0.032(5) 0.040(5) 0.015(4) 0.014(4) 0.011(4)
C9 0.027(5) 0.031(5) 0.062(7) 0.019(5) 0.013(5) 0.013(4)
C10 0.021(5) 0.027(5) 0.059(6) 0.013(4) 0.001(4) 0.006(4)
C11 0.031(5) 0.037(5) 0.027(5) 0.005(4) 0.002(4) 0.010(4)
C12 0.020(4) 0.033(5) 0.028(5) 0.013(4) -0.002(4) 0.008(4)
C13 0.017(4) 0.026(5) 0.027(5) 0.010(4) 0.000(3) 0.000(3)
C14 0.030(5) 0.042(6) 0.026(5) 0.014(4) 0.007(4) 0.007(4)
C15 0.025(5) 0.039(5) 0.032(5) 0.012(4) 0.006(4) 0.005(4)
C16 0.022(5) 0.043(6) 0.038(5) 0.011(4) -0.004(4) -0.002(4)
C17 0.031(5) 0.044(6) 0.017(4) 0.009(4) 0.004(4) -0.001(4)
C18 0.025(5) 0.035(5) 0.027(5) 0.007(4) 0.001(4) 0.002(4)
C19 0.027(5) 0.038(5) 0.026(5) 0.005(4) 0.004(4) -0.001(4)
C20 0.031(5) 0.042(6) 0.031(5) -0.004(4) 0.004(4) -0.008(4)
C21 0.039(6) 0.034(5) 0.033(5) -0.013(4) 0.014(4) 0.006(4)
C22 0.021(5) 0.050(6) 0.039(5) 0.005(5) 0.012(4) 0.003(4)
C23 0.016(4) 0.036(5) 0.032(5) -0.002(4) 0.005(4) 0.003(4)
C24 0.029(5) 0.023(5) 0.028(5) 0.005(4) 0.000(4) -0.003(4)
C25 0.040(5) 0.039(6) 0.029(5) 0.007(4) 0.000(4) 0.004(4)
C26 0.040(6) 0.031(5) 0.046(6) 0.007(4) 0.006(4) -0.010(4)
C27 0.031(5) 0.035(6) 0.038(6) -0.011(4) -0.004(4) 0.003(4)
C28 0.023(5) 0.039(6) 0.025(5) 0.004(4) -0.001(4) 0.005(4)
C29 0.016(4) 0.031(5) 0.034(5) 0.012(4) 0.002(4) 0.006(4)
C30 0.032(5) 0.036(5) 0.025(5) 0.007(4) -0.002(4) 0.000(4)
C31 0.017(4) 0.051(6) 0.047(6) 0.015(5) 0.003(4) 0.007(4)
C32 0.042(6) 0.042(6) 0.036(5) 0.020(4) -0.011(4) -0.001(4)
C33 0.046(6) 0.049(6) 0.030(5) 0.012(5) 0.004(4) -0.005(5)
C34 0.033(5) 0.050(6) 0.029(5) 0.005(4) 0.007(4) 0.005(4)
C35 0.033(5) 0.030(5) 0.023(5) 0.002(4) 0.008(4) 0.001(4)
C36 0.024(5) 0.027(5) 0.032(5) 0.016(4) 0.005(4) 0.007(4)
C37 0.026(5) 0.033(5) 0.029(5) 0.010(4) -0.001(4) 0.002(4)
C38 0.021(5) 0.043(6) 0.044(6) 0.021(5) -0.007(4) 0.000(4)
C39 0.027(5) 0.031(5) 0.049(6) 0.013(4) 0.009(4) 0.010(4)
C40 0.035(5) 0.031(5) 0.031(5) 0.004(4) 0.004(4) 0.004(4)
C41 0.022(4) 0.031(5) 0.023(4) 0.012(4) 0.004(3) 0.002(4)
C42 0.026(5) 0.049(6) 0.037(5) 0.011(4) 0.004(4) -0.004(4)
C43 0.029(5) 0.069(7) 0.041(6) 0.017(5) 0.015(4) 0.007(5)
C44 0.052(7) 0.056(7) 0.035(6) 0.006(5) 0.026(5) 0.006(5)
C45 0.039(6) 0.050(6) 0.025(5) 0.001(4) 0.008(4) -0.005(4)
C46 0.025(5) 0.039(6) 0.034(5) 0.011(4) 0.007(4) -0.004(4)
C47 0.044(6) 0.050(6) 0.037(6) 0.018(5) 0.010(4) 0.010(5)
C48 0.043(6) 0.062(7) 0.052(7) 0.025(5) -0.004(5) 0.009(5)
C49 0.051(7) 0.068(7) 0.037(6) 0.028(5) 0.001(5) -0.001(5)
C50 0.042(6) 0.067(7) 0.038(6) 0.021(5) 0.013(5) -0.004(5)
C51 0.030(5) 0.054(6) 0.038(6) 0.020(5) 0.002(4) -0.004(4)
C52 0.027(5) 0.054(7) 0.053(6) 0.014(5) 0.020(5) 0.001(4)
C53 0.033(5) 0.064(7) 0.030(5) 0.014(5) -0.002(4) 0.003(5)
C54 0.058(7) 0.057(7) 0.031(5) 0.024(5) 0.016(5) 0.026(5)
C55 0.035(6) 0.058(7) 0.059(7) 0.030(5) 0.007(5) 0.017(5)
C56 0.041(6) 0.048(6) 0.041(6) 0.018(5) -0.005(5) 0.016(5)
N1 0.018(4) 0.028(4) 0.025(4) 0.004(3) 0.004(3) -0.002(3)
N2 0.025(4) 0.031(4) 0.028(4) 0.010(3) 0.011(3) 0.004(3)
N3 0.035(4) 0.048(5) 0.027(4) 0.011(4) 0.000(3) -0.002(4)
N4 0.042(5) 0.035(5) 0.035(4) 0.007(3) 0.010(4) 0.008(4)

loop_
_atom_type_symbol
_atom_type_description
_atom_type_scat_dispersion_real
_atom_type_scat_dispersion_imag
_atom_type_scat_source
C C 0.0033 0.0016 'International Tables Vol C Tables 4.2.6.8 and 6.1.1.4'
H H 0.0000 0.0000 'International Tables Vol C Tables 4.2.6.8 and 6.1.1.4'
N N 0.0061 0.0033 'International Tables Vol C Tables 4.2.6.8 and 6.1.1.4'
O O 0.0106 0.0060 'International Tables Vol C Tables 4.2.6.8 and 6.1.1.4'
Ta Ta -0.7052 6.5227 'International Tables Vol C Tables 4.2.6.8 and 6.1.1.4'

loop_
_geom_angle_atom_site_label_1
_geom_angle_atom_site_label_2
_geom_angle_atom_site_label_3
_geom_angle
O11 Ta1 O9 119.1(2)
O11 Ta1 O7 97.1(2)
O9 Ta1 O7 118.1(2)
O11 Ta1 O8 152.9(2)
O9 Ta1 O8 86.4(2)
O7 Ta1 O8 76.0(2)
O11 Ta1 O10 90.0(2)
O9 Ta1 O10 75.0(2)
O7 Ta1 O10 158.3(2)
O8 Ta1 O10 88.4(2)
O11 Ta1 O12 76.0(2)
O9 Ta1 O12 146.3(2)
O7 Ta1 O12 86.7(2)
O8 Ta1 O12 77.5(2)
O10 Ta1 O12 75.1(2)
O11 Ta1 N2 75.0(2)
O9 Ta1 N2 71.9(2)
O7 Ta1 N2 71.9(2)
O8 Ta1 N2 125.2(2)
O10 Ta1 N2 129.8(2)
O12 Ta1 N2 141.1(2)
O4 Ta2 O6 122.5(2)
O4 Ta2 O2 80.9(2)
O6 Ta2 O2 155.1(2)
O4 Ta2 O3 76.8(2)
O6 Ta2 O3 87.4(2)
O2 Ta2 O3 90.3(2)
O4 Ta2 O1 125.2(2)
O6 Ta2 O1 94.8(2)
O2 Ta2 O1 75.3(2)
O3 Ta2 O1 149.9(2)
O4 Ta2 O5 74.98(19)
O6 Ta2 O5 75.53(19)
O2 Ta2 O5 123.1(2)
O3 Ta2 O5 131.1(2)
O1 Ta2 O5 78.1(2)
O4 Ta2 N1 145.3(2)
O6 Ta2 N1 75.9(2)
O2 Ta2 N1 79.5(2)
O3 Ta2 N1 74.9(2)
O1 Ta2 N1 76.5(2)
O5 Ta2 N1 139.6(2)
C1 O1 Ta2 117.8(4)
C6 O2 Ta2 117.3(4)
C7 O3 Ta2 116.4(5)
C12 O4 Ta2 117.0(4)
C13 O5 Ta2 115.8(4)
C18 O6 Ta2 118.8(4)
C24 O7 Ta1 116.8(5)
C29 O8 Ta1 117.3(4)
C30 O9 Ta1 119.1(5)
C35 O10 Ta1 118.3(4)
C36 O11 Ta1 119.7(5)
C41 O12 Ta1 114.9(4)
O1 C1 C2 127.4(7)
O1 C1 C6 112.3(7)
C2 C1 C6 120.2(7)
C1 C2 C3 119.3(8)
C1 C2 H2 120.3
C3 C2 H2 120.3
C4 C3 C2 120.0(8)
C4 C3 H3 120.0
C2 C3 H3 120.0
C3 C4 C5 121.3(8)
C3 C4 H4 119.3
C5 C4 H4 119.3
C6 C5 C4 118.4(8)
C6 C5 H5 120.8
C4 C5 H5 120.8
O2 C6 C5 125.4(7)
O2 C6 C1 113.9(7)
C5 C6 C1 120.7(8)
O3 C7 C8 125.9(7)
O3 C7 C12 114.3(7)
C8 C7 C12 119.8(8)
C7 C8 C9 119.7(8)
C7 C8 H8 120.2
C9 C8 H8 120.2
C10 C9 C8 120.6(8)
C10 C9 H9 119.7
C8 C9 H9 119.7
C9 C10 C11 120.6(8)
C9 C10 H10 119.7
C11 C10 H10 119.7
C12 C11 C10 119.3(8)
C12 C11 H11 120.4
C10 C11 H11 120.4
O4 C12 C11 126.8(7)
O4 C12 C7 113.1(7)
C11 C12 C7 120.1(8)
O5 C13 C18 114.6(6)
O5 C13 C14 124.8(7)
C18 C13 C14 120.6(7)
C13 C14 C15 118.2(7)
C13 C14 H14 120.9
C15 C14 H14 120.9
C16 C15 C14 121.2(7)
C16 C15 H15 119.4
C14 C15 H15 119.4
C15 C16 C17 119.6(7)
C15 C16 H16 120.2
C17 C16 H16 120.2
C18 C17 C16 119.3(7)
C18 C17 H17 120.4
C16 C17 H17 120.4
O6 C18 C17 124.6(7)
O6 C18 C13 114.1(6)
C17 C18 C13 121.2(7)
N1 C19 C20 123.8(8)
N1 C19 H19 118.1
C20 C19 H19 118.1
C19 C20 C21 118.4(8)
C19 C20 H20 120.8
C21 C20 H20 120.8
C22 C21 C20 118.8(8)
C22 C21 H21 120.6
C20 C21 H21 120.6
C21 C22 C23 119.6(8)
C21 C22 H22 120.2
C23 C22 H22 120.2
N1 C23 C22 122.7(7)
N1 C23 H23 118.6
C22 C23 H23 118.6
O7 C24 C25 124.0(7)
O7 C24 C29 114.3(7)
C25 C24 C29 121.7(7)
C24 C25 C26 118.1(8)
C24 C25 H25 121.0
C26 C25 H25 121.0
C27 C26 C25 120.0(8)
C27 C26 H26 120.0
C25 C26 H26 120.0
C28 C27 C26 121.8(8)
C28 C27 H27 119.1
C26 C27 H27 119.1
C27 C28 C29 118.7(8)
C27 C28 H28 120.6
C29 C28 H28 120.6
O8 C29 C28 126.7(7)
O8 C29 C24 113.5(7)
C28 C29 C24 119.7(8)
O9 C30 C31 126.4(7)
O9 C30 C35 113.6(7)
C31 C30 C35 119.7(8)
C30 C31 C32 118.8(8)
C30 C31 H31 120.6
C32 C31 H31 120.6
C33 C32 C31 119.6(8)
C33 C32 H32 120.2
C31 C32 H32 120.2
C34 C33 C32 121.5(8)
C34 C33 H33 119.3
C32 C33 H33 119.3
C35 C34 C33 118.7(8)
C35 C34 H34 120.6
C33 C34 H34 120.6
C34 C35 O10 125.3(7)
C34 C35 C30 121.7(8)
O10 C35 C30 113.0(7)
O11 C36 C37 124.6(7)
O11 C36 C41 113.6(7)
C37 C36 C41 121.8(7)
C36 C37 C38 117.9(8)
C36 C37 H37 121.1
C38 C37 H37 121.1
C37 C38 C39 121.5(7)
C37 C38 H38 119.2
C39 C38 H38 119.2
C40 C39 C38 119.4(7)
C40 C39 H39 120.3
C38 C39 H39 120.3
C39 C40 C41 120.4(8)
C39 C40 H40 119.8
C41 C40 H40 119.8
O12 C41 C40 126.2(7)
O12 C41 C36 115.0(6)
C40 C41 C36 118.9(7)
N2 C42 C43 123.4(8)
N2 C42 H42 118.3
C43 C42 H42 118.3
C42 C43 C44 118.9(8)
C42 C43 H43 120.6
C44 C43 H43 120.6
C43 C44 C45 119.0(8)
C43 C44 H44 120.5
C45 C44 H44 120.5
C44 C45 C46 118.2(8)
C44 C45 H45 120.9
C46 C45 H45 120.9
N2 C46 C45 123.1(8)
N2 C46 H46 118.4
C45 C46 H46 118.4
N3 C47 C48 120.7(8)
N3 C47 H47 119.6
C48 C47 H47 119.6
C49 C48 C47 118.0(9)
C49 C48 H48 121.0
C47 C48 H48 121.0
C50 C49 C48 120.2(9)
C50 C49 H49 119.9
C48 C49 H49 119.9
C51 C50 C49 119.8(9)
C51 C50 H50 120.1
C49 C50 H50 120.1
N3 C51 C50 120.5(9)
N3 C51 H51 119.8
C50 C51 H51 119.8
N4 C52 C53 120.5(8)
N4 C52 H52 119.7
C53 C52 H52 119.7
C52 C53 C54 119.5(8)
C52 C53 H53 120.2
C54 C53 H53 120.2
C55 C54 C53 118.6(8)
C55 C54 H54 120.7
C53 C54 H54 120.7
C56 C55 C54 119.2(9)
C56 C55 H55 120.4
C54 C55 H55 120.4
N4 C56 C55 122.0(8)
N4 C56 H56 119.0
C55 C56 H56 119.0
C19 N1 C23 116.6(7)
C19 N1 Ta2 121.8(5)
C23 N1 Ta2 121.3(5)
C46 N2 C42 117.4(7)
C46 N2 Ta1 127.7(5)
C42 N2 Ta1 114.9(5)
C51 N3 C47 120.6(7)
C56 N4 C52 120.2(8)

loop_
_geom_bond_atom_site_label_1
_geom_bond_atom_site_label_2
_geom_bond_distance
Ta1 O11 1.979(5)
Ta1 O9 2.011(5)
Ta1 O7 2.018(5)
Ta1 O8 2.025(5)
Ta1 O10 2.042(5)
Ta1 O12 2.096(5)
Ta1 N2 2.332(6)
Ta2 O4 2.002(5)
Ta2 O6 2.006(5)
Ta2 O2 2.016(5)
Ta2 O3 2.017(5)
Ta2 O1 2.022(5)
Ta2 O5 2.085(5)
Ta2 N1 2.308(6)
O1 C1 1.355(9)
O2 C6 1.350(9)
O3 C7 1.349(9)
O4 C12 1.360(9)
O5 C13 1.357(8)
O6 C18 1.361(9)
O7 C24 1.363(9)
O8 C29 1.354(9)
O9 C30 1.355(9)
O10 C35 1.362(9)
O11 C36 1.366(9)
O12 C41 1.360(8)
C1 C2 1.376(10)
C1 C6 1.406(10)
C2 C3 1.388(11)
C2 H2 0.9300
C3 C4 1.387(11)
C3 H3 0.9300
C4 C5 1.388(11)
C4 H4 0.9300
C5 C6 1.376(10)
C5 H5 0.9300
C7 C8 1.375(11)
C7 C12 1.407(10)
C8 C9 1.388(11)
C8 H8 0.9300
C9 C10 1.364(11)
C9 H9 0.9300
C10 C11 1.394(11)
C10 H10 0.9300
C11 C12 1.375(11)
C11 H11 0.9300
C13 C18 1.384(10)
C13 C14 1.385(10)
C14 C15 1.396(10)
C14 H14 0.9300
C15 C16 1.383(11)
C15 H15 0.9300
C16 C17 1.398(10)
C16 H16 0.9300
C17 C18 1.366(10)
C17 H17 0.9300
C19 N1 1.337(9)
C19 C20 1.362(11)
C19 H19 0.9300
C20 C21 1.379(11)
C20 H20 0.9300
C21 C22 1.358(11)
C21 H21 0.9300
C22 C23 1.365(10)
C22 H22 0.9300
C23 N1 1.345(9)
C23 H23 0.9300
C24 C25 1.377(11)
C24 C29 1.389(10)
C25 C26 1.392(11)
C25 H25 0.9300
C26 C27 1.378(12)
C26 H26 0.9300
C27 C28 1.373(11)
C27 H27 0.9300
C28 C29 1.379(11)
C28 H28 0.9300
C30 C31 1.381(11)
C30 C35 1.390(11)
C31 C32 1.406(11)
C31 H31 0.9300
C32 C33 1.380(12)
C32 H32 0.9300
C33 C34 1.373(12)
C33 H33 0.9300
C34 C35 1.360(11)
C34 H34 0.9300
C36 C37 1.383(10)
C36 C41 1.387(10)
C37 C38 1.383(11)
C37 H37 0.9300
C38 C39 1.388(11)
C38 H38 0.9300
C39 C40 1.379(11)
C39 H39 0.9300
C40 C41 1.386(10)
C40 H40 0.9300
C42 N2 1.347(9)
C42 C43 1.364(11)
C42 H42 0.9300
C43 C44 1.374(12)
C43 H43 0.9300
C44 C45 1.385(12)
C44 H44 0.9300
C45 C46 1.389(11)
C45 H45 0.9300
C46 N2 1.326(10)
C46 H46 0.9300
C47 N3 1.342(10)
C47 C48 1.373(12)
C47 H47 0.9300
C48 C49 1.370(12)
C48 H48 0.9300
C49 C50 1.364(12)
C49 H49 0.9300
C50 C51 1.347(11)
C50 H50 0.9300
C51 N3 1.334(10)
C51 H51 0.9300
C52 N4 1.341(10)
C52 C53 1.357(11)
C52 H52 0.9300
C53 C54 1.374(11)
C53 H53 0.9300
C54 C55 1.369(12)
C54 H54 0.9300
C55 C56 1.353(12)
C55 H55 0.9300
C56 N4 1.308(10)
C56 H56 0.9300
